data_7243373
loop_
_publ_author_name
'Saunders, Lucy K.'
'Pallipurath, Anuradha R.'
'Gutmann, Matthias J.'
'Nowell, Harriott'
'Zhang, Ningjin'
'Allan, David R.'

_publ_section_title
;
 A quantum crystallographic approach to short hydrogen bonds.
;
_journal_issue 35
_journal_name_full CrystEngComm
_journal_page_first 6180
_journal_page_last 6190
_journal_paper_doi 10.1039/d1ce00355k
_journal_volume 23
_journal_year 2021
_chemical_formula_moiety 'C7 H3 N2 O6, C3 H9 N2 O1'
_chemical_formula_sum 'C10 H12 N4 O7'
_chemical_formula_weight 300.24
_chemical_name_systematic 'N,N-dimethylurea 2,4-dinitrobenzoate 1:1'
_space_group_crystal_system orthorhombic
_space_group_IT_number 61
_space_group_name_Hall '-P 2ac 2ab'
_space_group_name_H-M_alt 'P b c a'
_atom_sites_solution_hydrogens difmap
_atom_sites_solution_primary direct
_audit_creation_method SHELXL-2018/3
_audit_update_record
;
2021-03-05 deposited with the CCDC.	2021-07-26 downloaded from the CCDC.
;
_cell_angle_alpha 90
_cell_angle_beta 90
_cell_angle_gamma 90
_cell_formula_units_Z 8
_cell_length_a 19.17290(10)
_cell_length_b 5.81570(10)
_cell_length_c 22.95360(10)
_cell_measurement_reflns_used 66838
_cell_measurement_temperature 100(2)
_cell_measurement_theta_max 46.29531120516937
_cell_measurement_theta_min 1.712512902041655
_cell_volume 2559.41(5)
_computing_cell_refinement 'DIALS 2theta refinement, DIALS 1.14.9-g0c59d74b8-release'
_computing_data_collection 'GDA - generic data acquisition software'
_computing.data_reduction 'DIALS 2.2.2-ga00882522-release (Winter, G. et al., 2018)'

_computing_molecular_graphics MercuryTM
_computing_structure_refinement 'Volkov et al, (2006)'
_computing_structure_solution SHELXS-2014
_diffrn_ambient_temperature 100(2)
_diffrn_detector 'Photon counting pixel array'
_diffrn_detector_type 'Dectris PILATUS 2M'
_diffrn_measured_fraction_theta_full 1.000
_diffrn_measured_fraction_theta_max 0.997
_diffrn_measurement_device 'Fixed \c 3-circle diffractometer'
_diffrn_measurement_device_type 'Fluid Film Devices'
_diffrn_measurement_method 'shutterless scans'
_diffrn_measurement_specimen_support 'MiTeGen MicroMount'
_diffrn_radiation_monochromator 'Silicon 111'
_diffrn_radiation_wavelength 0.6889
_diffrn_reflns_av_R_equivalents 0.0467
_diffrn_reflns_av_unetI/netI 0.0324
_diffrn_reflns_Laue_measured_fraction_full 1.000
_diffrn_reflns_Laue_measured_fraction_max 0.997
_diffrn_reflns_limit_h_max 40
_diffrn_reflns_limit_h_min -39
_diffrn_reflns_limit_k_max 12
_diffrn_reflns_limit_k_min -12
_diffrn_reflns_limit_l_max 46
_diffrn_reflns_limit_l_min -48
_diffrn_reflns_number 12379
_diffrn_reflns_point_group_measured_fraction_full 1.000
_diffrn_reflns_point_group_measured_fraction_max 0.997
_diffrn_reflns_theta_full 24.415
_diffrn_reflns_theta_max 46.351
_diffrn_reflns_theta_min 1.720
_diffrn_source Synchrotron
_diffrn_source_details 'Allan et al. (2017)'
_diffrn_source_type 'Diamond Light Source Beamline I19-1'
_exptl_absorpt_coefficient_mu 0.081
_exptl_absorpt_correction_T_max 1.082
_exptl_absorpt_correction_T_min 0.942
_exptl_absorpt_correction_type multi-scan
_exptl_absorpt_process_details
;
 R.H. Blessing, Acta Cryst. (1995), A51, 33-38
;
_exptl_crystal_colour colourless
_exptl_crystal_density_diffrn 1.558
_exptl_crystal_density_meas ?
_exptl_crystal_description plank
_exptl_crystal_F_000 1248
_exptl_crystal_recrystallization_method 'Re-crystallisation from solvent: ethanol, acetonitrile'
_exptl_crystal_size_max 0.055
_exptl_crystal_size_mid 0.030
_exptl_crystal_size_min 0.020
_refine_diff_density_max 0.199
_refine_diff_density_min -0.126
_refine_diff_density_rms 0.026
_refine_ls_extinction_method none
_refine_ls_goodness_of_fit_ref 1.009
_refine_ls_matrix_type full
_refine_ls_number_parameters 439
_refine_ls_number_reflns 9192
_refine_ls_number_restraints 0
_refine_ls_R_factor_all 0.039
_refine_ls_R_factor_gt 0.019
_refine_ls_R_Fsqd_factor 0.019
_refine_ls_shift/su_max 0.01225
_refine_ls_structure_factor_coef Fsqd
_refine_ls_weighting_details
;
calc w2 = 1/[s^2^(Fo^2^)]
;
_refine_ls_weighting_scheme calc
_refine_ls_wR_factor_ref 0.042
_reflns_Friedel_coverage 0.000
_reflns_number_gt 9192
_reflns_number_total 12379
_reflns_threshold_expression 'I > 2\s(I)'
_cod_data_source_file d1ce00355k2.cif
_cod_data_source_block system_2_XD
_cod_depositor_comments
;
The following automatic conversions were performed:

data item '_exptl_crystal_density_meas' value 'not measured' was
changed to '?' -- the value is perceived as not measured.

Automatic conversion script
Id: cif_fix_values 7556 2019-12-06 15:28:31Z antanas 

 Adding full bibliography for 7243373--7243378.cif.
;
_cod_database_code 7243373
_shelx_shelxl_version_number 2018/3
_shelx_space_group_comment
;
The symmetry employed for this shelxl refinement is uniquely defined
by the following loop, which should always be used as a source of
symmetry information in preference to the above space-group names.
They are only intended as comments.
;
_shelx_estimated_absorpt_t_min 0.995
_shelx_estimated_absorpt_t_max 0.998
_exptl_sortav_scale_factor_max 1.771
_exptl_sortav_scale_factor_min 0.247
_atom_site_anharm_details
;
The atomic anharmonic pdf is approximated by a Gram-Charlier expansion
about the harmonic pdf, according to the expression :
      P(u) = (1 + Cijk*Hijk/3! + Dijkl*Hijkl/4!)*P(0)
The coefficients Cijk and Dijkl are refined in the least squares procedure.
The reported coefficients Cijk are multiplied by 1000 and Dijkl by 10000.
;

loop_
_space_group_symop_id
_space_group_symop_operation_xyz
1 +X,+Y,+Z
2 1/2+X,1/2-Y,-Z
3 -X,1/2+Y,1/2-Z
4 1/2-X,-Y,1/2+Z
5 -X,-Y,-Z
6 1/2-X,1/2+Y,+Z
7 +X,1/2-Y,1/2+Z
8 1/2+X,+Y,1/2-Z

loop_
_atom_local_axes_atom_label
_atom_local_axes_atom0
_atom_local_axes_ax1
_atom_local_axes_atom1
_atom_local_axes_atom2
_atom_local_axes_ax2
O(3) C(1) X O(3) O(2) Y
O(2) C(1) X O(2) O(3) Y
O(4) N(3) Z O(4) O(5) Y
O(6) N(4) Z O(6) O(7) Y
O(7) N(4) Z O(7) O(6) Y
O(5) N(3) Z O(5) O(4) Y
O(1) C(8) X O(1) H(1) Y
N(3) C(7) Z N(3) O(5) Y
N(4) C(5) Z N(4) O(6) Y
N(2) C(8) X N(2) C(10) Y
N(1) C(8) Z N(1) H(1B) Y
C(2) C(7) X C(2) C(3) Y
C(7) N(3) Z C(7) C(6) Y
C(1) O(3) X C(1) O(2) Y
C(5) N(4) Z C(5) C(6) Y
C(6) DUM1 Z C(6) C(5) Y
C(3) C(4) X C(3) C(2) Y
C(4) C(5) X C(4) C(3) Y
C(8) O(1) X C(8) N(2) Y
C(10) N(2) Z C(10) H(10A) Y
C(9) N(2) Z C(9) H(9A) Y
H(3) C(3) Z H(3) C(4) Y
H(6) C(6) Z H(6) C(5) Y
H(4) C(4) Z H(4) C(5) Y
H(1B) N(1) Z H(1B) H(1A) Y
H(1A) N(1) Z H(1A) H(1B) Y
H(10C) C(10) Z H(10C) N(2) Y
H(10B) C(10) Z H(10B) N(2) Y
H(9B) C(9) Z H(9B) N(2) Y
H(10A) C(10) Z H(10A) N(2) Y
H(9C) C(9) Z H(9C) N(2) Y
H(9A) C(9) Z H(9A) N(2) Y
H(1) O(1) Z H(1) C(8) Y

loop_
_atom_rho_multipole_atom_label
_atom_rho_multipole_coeff_Pv
_atom_rho_multipole_coeff_P00
_atom_rho_multipole_coeff_P11
_atom_rho_multipole_coeff_P1-1
_atom_rho_multipole_coeff_P10
_atom_rho_multipole_coeff_P20
_atom_rho_multipole_coeff_P21
_atom_rho_multipole_coeff_P2-1
_atom_rho_multipole_coeff_P22
_atom_rho_multipole_coeff_P2-2
_atom_rho_multipole_coeff_P30
_atom_rho_multipole_coeff_P31
_atom_rho_multipole_coeff_P3-1
_atom_rho_multipole_coeff_P32
_atom_rho_multipole_coeff_P3-2
_atom_rho_multipole_coeff_P33
_atom_rho_multipole_coeff_P3-3
_atom_rho_multipole_coeff_P40
_atom_rho_multipole_coeff_P41
_atom_rho_multipole_coeff_P4-1
_atom_rho_multipole_coeff_P42
_atom_rho_multipole_coeff_P4-2
_atom_rho_multipole_coeff_P43
_atom_rho_multipole_coeff_P4-3
_atom_rho_multipole_coeff_P44
_atom_rho_multipole_coeff_P4-4
_atom_rho_multipole_kappa
_atom_rho_multipole_kappa_prime0
_atom_rho_multipole_kappa_prime1
_atom_rho_multipole_kappa_prime2
_atom_rho_multipole_kappa_prime3
_atom_rho_multipole_kappa_prime4
_atom_rho_multipole_radial_slater_n0
_atom_rho_multipole_radial_slater_zeta0
_atom_rho_multipole_radial_slater_n1
_atom_rho_multipole_radial_slater_zeta1
_atom_rho_multipole_radial_slater_n2
_atom_rho_multipole_radial_slater_zeta2
_atom_rho_multipole_radial_slater_n3
_atom_rho_multipole_radial_slater_zeta3
_atom_rho_multipole_radial_slater_n4
_atom_rho_multipole_radial_slater_zeta4
O(3) 6.22(2) 0 -0.000(8) -0.010(7) 0 -0.002(7) 0 0 -0.048(6) -0.001(6) 0 0.037(5) -0.010(5) 0 0 0.047(4) -0.005(4) 0.022(6) 0 0 0.008(5) 0.007(5) 0 0 0.000(4) 0.003(4) 0.9739(16) 1.105075 1.105075 1.105075 1.105075 1.105075 2 4.466 2 4.466 2 4.466 3 4.466 4 4.466
O(2) 6.2167 0 -0.0001 -0.0101 0 -0.0016 0 0 -0.0483 -0.0005 0 0.0373 -0.0103 0 0 0.0465 -0.0046 0.0218 0 0 0.0079 0.0073 0 0 0.0003 0.0026 0.9739(16) 1.105075 1.105075 1.105075 1.105075 1.105075 2 4.466 2 4.466 2 4.466 3 4.466 4 4.466
O(4) 6.036(15) 0 0 0 -0.036(9) -0.075(6) 0 0 -0.109(5) 0 0.037(5) 0 0 0.011(4) 0 0 0 0.013(5) 0 0 0.008(4) 0 0 0 -0.000(4) 0 0.9864(14) 1.037783 1.037783 1.037783 1.037783 1.037783 2 4.466 2 4.466 2 4.466 3 4.466 4 4.466
O(6) 6.0357 0 0 0 -0.0359 -0.0749 0 0 -0.1092 0 0.0369 0 0 0.0106 0 0 0 0.0125 0 0 0.0077 0 0 0 -0.0002 0 0.9864(14) 1.037783 1.037783 1.037783 1.037783 1.037783 2 4.466 2 4.466 2 4.466 3 4.466 4 4.466
O(7) 6.0357 0 0 0 -0.0359 -0.0749 0 0 -0.1092 0 0.0369 0 0 0.0106 0 0 0 0.0125 0 0 0.0077 0 0 0 -0.0002 0 0.9864(14) 1.037783 1.037783 1.037783 1.037783 1.037783 2 4.466 2 4.466 2 4.466 3 4.466 4 4.466
O(5) 6.0357 0 0 0 -0.0359 -0.0749 0 0 -0.1092 0 0.0369 0 0 0.0106 0 0 0 0.0125 0 0 0.0077 0 0 0 -0.0002 0 0.9864(14) 1.037783 1.037783 1.037783 1.037783 1.037783 2 4.466 2 4.466 2 4.466 3 4.466 4 4.466
O(1) 6.09(3) 0 -0.046(8) -0.002(7) 0 0.028(9) 0 0 -0.074(8) -0.010(8) 0 0.027(6) -0.011(6) 0 0 0.062(5) -0.001(5) 0.033(8) 0 0 0.005(7) 0.018(7) 0 0 0.004(6) 0.017(6) 0.982(2) 1.113461 1.113461 1.113461 1.113461 1.113461 2 4.466 2 4.466 2 4.466 3 4.466 4 4.466
N(3) 4.95(3) 0 0 0 0.019(8) 0.080(7) 0 0 -0.172(9) 0 0.269(9) 0 0 0.221(9) 0 0 0 0.025(9) 0 0 -0.021(8) 0 0 0 0.006(8) 0 0.988(3) 0.839998 0.839998 0.839998 0.839998 0.839998 2 3.83936 2 3.83936 2 3.83936 3 3.83936 4 3.83936
N(4) 4.9523 0 0 0 0.019 0.0802 0 0 -0.1718 0 0.2688 0 0 0.2214 0 0 0 0.0248 0 0 -0.0209 0 0 0 0.0059 0 0.988(3) 0.839998 0.839998 0.839998 0.839998 0.839998 2 3.83936 2 3.83936 2 3.83936 3 3.83936 4 3.83936
N(2) 4.68(4) 0 0.044(8) 0.028(7) 0 0.063(8) 0 0 0.016(8) 0.026(7) 0 0.024(6) 0.013(6) 0 0 0.112(7) -0.020(6) 0.046(8) 0 0 -0.009(8) 0.010(7) 0 0 0.001(8) 0.011(7) 1.005(3) 1.094502 1.094502 1.094502 1.094502 1.094502 2 3.83936 2 3.83936 2 3.83936 3 3.83936 4 3.83936
N(1) 5.08(4) 0 0 0 -0.030(10) -0.047(9) 0 0 -0.018(9) -0.010(7) 0.155(8) 0 0 0.112(8) 0.017(6) 0 0 -0.004(9) 0 0 -0.015(9) 0.007(8) 0 0 0.038(8) 0.056(8) 0.975(3) 1.041506 1.041506 1.041506 1.041506 1.041506 2 3.83936 2 3.83936 2 3.83936 3 3.83936 4 3.83936
C(2) 3.97(4) 0 -0.014(10) 0.074(10) 0 -0.228(9) 0 0 -0.025(8) -0.040(9) 0 0.022(8) 0.004(9) 0 0 0.223(10) -0.070(9) 0.027(11) 0 0 0.017(10) -0.003(11) 0 0 -0.032(11) 0.009(11) 1.006(4) 1 1 1 1 1 2 3.1762 2 3.1762 2 3.1762 3 3.1762 4 3.1762
C(7) 3.93(4) 0 0 0 -0.133(10) -0.035(9) 0 0 -0.141(8) 0 0.230(10) 0 0 0.153(9) 0 0 0 0.013(12) 0 0 -0.028(11) 0 0 0 -0.001(10) 0 1.009(3) 1 1 1 1 1 2 3.1762 2 3.1762 2 3.1762 3 3.1762 4 3.1762
C(1) 3.98(4) 0 0.006(8) 0.022(9) 0 -0.226(9) 0 0 0.037(8) -0.029(8) 0 0.010(8) -0.008(8) 0 0 0.318(11) 0.039(7) 0.041(12) 0 0 0.024(10) -0.010(10) 0 0 -0.036(9) 0.005(13) 0.987(5) 1 1 1 1 1 2 3.1762 2 3.1762 2 3.1762 3 3.1762 4 3.1762
C(5) 3.97(4) 0 0 0 -0.121(10) -0.033(9) 0 0 -0.158(9) 0 0.217(10) 0 0 0.134(9) 0 0 0 -0.001(12) 0 0 -0.034(11) 0 0 0 0.001(10) 0 1.009(3) 1 1 1 1 1 2 3.1762 2 3.1762 2 3.1762 3 3.1762 4 3.1762
C(6) 3.88(4) 0 0 0 0.006(10) 0.083(8) 0 0 -0.167(8) 0 -0.206(9) 0 0 -0.128(8) 0 0 0 0.033(11) 0 0 0.013(10) 0 0 0 0.004(10) 0 1.008(4) 1 1 1 1 1 2 3.1762 2 3.1762 2 3.1762 3 3.1762 4 3.1762
C(3) 3.97(3) 0 0.061(11) -0.028(11) 0 -0.201(9) 0 0 0.035(10) 0.017(10) 0 -0.011(9) 0.070(8) 0 0 0.276(10) 0.012(10) 0.024(12) 0 0 -0.012(11) -0.032(11) 0 0 0.010(12) -0.039(12) 1.002(3) 1 1 1 1 1 2 3.1762 2 3.1762 2 3.1762 3 3.1762 4 3.1762
C(4) 3.90(3) 0 0.032(10) -0.016(11) 0 -0.195(9) 0 0 -0.018(9) -0.008(9) 0 0.024(8) 0.038(9) 0 0 0.216(10) -0.010(9) -0.011(11) 0 0 0.001(10) 0.024(11) 0 0 0.031(11) -0.031(11) 1.002(3) 1 1 1 1 1 2 3.1762 2 3.1762 2 3.1762 3 3.1762 4 3.1762
C(8) 4.06(5) 0 -0.038(10) 0.004(11) 0 -0.262(10) 0 0 -0.012(9) -0.033(9) 0 -0.051(8) 0.009(9) 0 0 0.371(12) -0.038(9) 0.014(12) 0 0 -0.016(11) 0.010(11) 0 0 -0.001(12) 0.001(13) 0.979(4) 1 1 1 1 1 2 3.1762 2 3.1762 2 3.1762 3 3.1762 4 3.1762
C(10) 4.33(6) 0 0 0 -0.051(7) -0.048(7) 0 0 0 0 0.315(9) 0 0 0 0 0 -0.147(7) 0.118(9) 0 0 0 0 0 0.038(8) 0 0 0.941(4) 1 1 1 1 1 2 3.1762 2 3.1762 2 3.1762 3 3.1762 4 3.1762
C(9) 4.3266 0 0 0 -0.0505 -0.048 0 0 0 0 0.3152 0 0 0 0 0 -0.1473 0.1183 0 0 0 0 0 0.0384 0 0 0.941(4) 1 1 1 1 1 2 3.1762 2 3.1762 2 3.1762 3 3.1762 4 3.1762
H(3) 0.900(10) 0 0 0 0.159(7) 0.082(8) 0 0 0 0 0.0127 0 0 0 0 0 0 -0.002 0 0 0 0 0 0 0 0 1.13642 1.2 1.2 1.2 1.2 1.2 0 2 1 2 2 2 3 2 4 2
H(6) 0.9 0 0 0 0.1588 0.0817 0 0 0 0 0.0127 0 0 0 0 0 0 -0.002 0 0 0 0 0 0 0 0 1.13642 1.2 1.2 1.2 1.2 1.2 0 2 1 2 2 2 3 2 4 2
H(4) 0.9 0 0 0 0.1588 0.0817 0 0 0 0 0.0127 0 0 0 0 0 0 -0.002 0 0 0 0 0 0 0 0 1.13642 1.2 1.2 1.2 1.2 1.2 0 2 1 2 2 2 3 2 4 2
H(1B) 0.826(12) 0 0 0 0.148(8) 0.103(9) 0 0 0 0 0.0151 0 0 0 0 0 0 -0.0083 0 0 0 0 0 0 0 0 1.110704 1.2 1.2 1.2 1.2 1.2 0 2 1 2 2 2 3 2 4 2
H(1A) 0.8258 0 0 0 0.1479 0.1032 0 0 0 0 0.0151 0 0 0 0 0 0 -0.0083 0 0 0 0 0 0 0 0 1.110704 1.2 1.2 1.2 1.2 1.2 0 2 1 2 2 2 3 2 4 2
H(10C) 0.890(13) 0 0 0 0.113(6) 0.057(7) 0 0 0 0 0.0313 0 0 0 0 0 0 0.017 0 0 0 0 0 0 0 0 1.112822 1.2 1.2 1.2 1.2 1.2 0 2 1 2 2 2 3 2 4 2
H(10B) 0.8902 0 0 0 0.1129 0.0574 0 0 0 0 0.0313 0 0 0 0 0 0 0.017 0 0 0 0 0 0 0 0 1.112822 1.2 1.2 1.2 1.2 1.2 0 2 1 2 2 2 3 2 4 2
H(9B) 0.8902 0 0 0 0.1129 0.0574 0 0 0 0 0.0313 0 0 0 0 0 0 0.017 0 0 0 0 0 0 0 0 1.112822 1.2 1.2 1.2 1.2 1.2 0 2 1 2 2 2 3 2 4 2
H(10A) 0.8902 0 0 0 0.1129 0.0574 0 0 0 0 0.0313 0 0 0 0 0 0 0.017 0 0 0 0 0 0 0 0 1.112822 1.2 1.2 1.2 1.2 1.2 0 2 1 2 2 2 3 2 4 2
H(9C) 0.8902 0 0 0 0.1129 0.0574 0 0 0 0 0.0313 0 0 0 0 0 0 0.017 0 0 0 0 0 0 0 0 1.112822 1.2 1.2 1.2 1.2 1.2 0 2 1 2 2 2 3 2 4 2
H(9A) 0.8902 0 0 0 0.1129 0.0574 0 0 0 0 0.0313 0 0 0 0 0 0 0.017 0 0 0 0 0 0 0 0 1.112822 1.2 1.2 1.2 1.2 1.2 0 2 1 2 2 2 3 2 4 2
H(1) 0.680(11) 0 0 0 0.044(8) 0.158(13) 0 0 0 0 0.0171 0 0 0 0 0 0 -0.0278 0 0 0 0 0 0 0 0 1.119673 1.2 1.2 1.2 1.2 1.2 0 2 1 2 2 2 3 2 4 2

loop_
_atom_site_aniso_label
_atom_site_aniso_U_11
_atom_site_aniso_U_22
_atom_site_aniso_U_33
_atom_site_aniso_U_12
_atom_site_aniso_U_13
_atom_site_aniso_U_23
O(3) 0.02113(8) 0.02760(9) 0.01827(8) 0.00628(8) 0.00559(7) 0.00297(8)
O(2) 0.02138(8) 0.02208(8) 0.01835(8) 0.00569(8) 0.00474(7) 0.00394(7)
O(4) 0.02306(8) 0.02112(7) 0.02123(8) -0.00558(7) -0.00264(6) -0.00180(6)
O(6) 0.04090(12) 0.02427(9) 0.01684(8) -0.00513(9) -0.00175(7) 0.00372(6)
O(7) 0.03076(10) 0.02506(9) 0.02797(11) -0.01021(8) -0.00203(7) 0.00785(7)
O(5) 0.03640(12) 0.04014(12) 0.02170(9) -0.02201(11) -0.00161(8) 0.00638(8)
O(1) 0.01681(11) 0.02693(10) 0.01901(9) 0.00196(8) 0.00185(8) 0.00545(10)
N(3) 0.01716(7) 0.01951(7) 0.01831(9) -0.00442(6) -0.00203(5) 0.00200(5)
N(4) 0.02169(8) 0.01810(7) 0.01846(8) -0.00140(6) 0.00061(6) 0.00361(6)
N(2) 0.01979(10) 0.02092(9) 0.01520(8) 0.00110(8) 0.00048(7) 0.00175(8)
N(1) 0.01769(9) 0.02841(11) 0.02189(12) 0.00459(9) 0.00313(7) 0.00750(9)
C(2) 0.01525(8) 0.01739(8) 0.01378(8) -0.00029(6) -0.00015(6) 0.00014(6)
C(7) 0.01458(7) 0.01679(7) 0.01455(8) -0.00163(6) -0.00101(5) 0.00085(5)
C(1) 0.01586(8) 0.02003(8) 0.01392(8) 0.00163(7) 0.00121(6) 0.00083(6)
C(5) 0.01659(8) 0.01573(7) 0.01600(8) -0.00101(6) -0.00039(6) 0.00106(6)
C(6) 0.01698(8) 0.01676(8) 0.01462(8) -0.00178(6) -0.00145(6) 0.00095(6)
C(3) 0.02002(9) 0.01831(8) 0.01550(9) -0.00187(7) -0.00214(6) -0.00108(7)
C(4) 0.01958(9) 0.01659(8) 0.01830(9) -0.00274(7) -0.00193(6) -0.00005(7)
C(8) 0.01598(9) 0.02152(9) 0.01386(7) 0.00103(7) 0.00004(6) 0.00185(7)
C(10) 0.02270(10) 0.02847(11) 0.01908(9) -0.00214(8) 0.00191(7) 0.00449(7)
C(9) 0.02440(11) 0.02496(10) 0.02731(11) 0.00492(8) 0.00013(8) 0.00477(8)
H(3) 0.03502 0.066734 0.021948 -0.012049 -0.001543 -0.006709
H(6) 0.027755 0.038204 0.019392 -0.001566 -0.003827 -0.004877
H(4) 0.033801 0.027262 0.033043 -0.009834 0.001404 0.004665
H(1B) 0.0187 0.07333 0.027673 0.004382 0.008021 0.006072
H(1A) 0.031976 0.016731 0.029435 0.002105 0.004559 0.005529
H(10C) 0.052684 0.049697 0.034464 -0.010941 0.009999 -0.003017
H(10B) 0.049034 0.046026 0.056412 -0.003119 0.019632 0.020755
H(9B) 0.03899 0.032347 0.099353 0.005782 -0.006634 -0.001833
H(10A) 0.031001 0.072634 0.040559 -0.003391 -0.003354 0.022134
H(9C) 0.046422 0.122275 0.047615 0.027848 -0.020043 -0.014803
H(9A) 0.04234 0.052539 0.069068 0.024958 0.030309 0.036197
H(1) 0.02827 0.02892 0.02286 0.007134 0.0021 0.002012

loop_
_atom_site_label
_atom_site_fract_x
_atom_site_fract_y
_atom_site_fract_z
_atom_site_occupancy
_atom_site_symmetry_multiplicity
_atom_site_U_iso_or_equiv
O(3) 0.420744(16) 0.30213(5) 0.057682(15) 1 8 0.022
O(2) 0.33241(3) 0.52006(10) 0.09083(3) 1 8 0.021
O(4) 0.45305(2) 0.56221(7) 0.25886(3) 1 8 0.022
O(6) 0.354757(14) -0.10752(4) 0.348717(15) 1 8 0.027
O(7) 0.29582(3) -0.35274(11) 0.297239(19) 1 8 0.028
O(5) 0.46595(3) 0.56818(9) 0.16514(3) 1 8 0.033
O(1) 0.326526(18) 0.78545(5) 0.008406(13) 1 8 0.021
N(3) 0.441916(10) 0.48540(4) 0.209879(8) 1 8 0.018
N(4) 0.330556(11) -0.17609(3) 0.302505(10) 1 8 0.019
N(2) 0.380601(15) 1.01718(5) -0.056267(10) 1 8 0.019
N(1) 0.437002(15) 0.69512(5) -0.019686(10) 1 8 0.023
C(2) 0.369995(11) 0.21888(4) 0.150188(10) 1 8 0.015
C(7) 0.397303(11) 0.28138(4) 0.204418(9) 1 8 0.015
C(1) 0.377257(12) 0.35892(4) 0.094945(10) 1 8 0.017
C(5) 0.344338(11) -0.03999(4) 0.249816(10) 1 8 0.016
C(6) 0.384907(11) 0.15602(4) 0.254911(10) 1 8 0.016
C(3) 0.329483(12) 0.01918(4) 0.147294(11) 1 8 0.018
C(4) 0.316659(12) -0.11211(4) 0.196863(12) 1 8 0.018
C(8) 0.381106(14) 0.83190(4) -0.022312(10) 1 8 0.017
C(10) 0.440600(15) 1.07698(5) -0.091962(11) 1 8 0.023
C(9) 0.318406(16) 1.15880(5) -0.061502(12) 1 8 0.026
H(3) 0.308172 -0.036177 0.105564 1 8 0.041
H(6) 0.405996 0.207546 0.296048 1 8 0.028
H(4) 0.284719 -0.268276 0.192485 1 8 0.031
H(1B) 0.482828 0.721768 -0.042968 1 8 0.040
H(1A) 0.432894 0.54712 0.00308 1 8 0.026
H(10C) 0.445385 0.961686 -0.128629 1 8 0.046
H(10B) 0.433557 1.250666 -0.107541 1 8 0.050
H(9B) 0.329062 1.327125 -0.052755 1 8 0.057
H(10A) 0.487943 1.069762 -0.066531 1 8 0.048
H(9C) 0.298462 1.151391 -0.102656 1 8 0.072
H(9A) 0.281364 1.11929 -0.028713 1 8 0.055
H(1) 0.333443 0.649742 0.044988 1 8 0.027

loop_
_atom_type_symbol
_atom_type_description
_atom_type_scat_dispersion_real
_atom_type_scat_dispersion_imag
_atom_type_scat_source
C C 0.0029 0.0015 'International Tables Vol C Tables 4.2.6.8 and 6.1.1.4'
H H 0.0000 0.0000 'International Tables Vol C Tables 4.2.6.8 and 6.1.1.4'
N N 0.0057 0.0031 'International Tables Vol C Tables 4.2.6.8 and 6.1.1.4'
O O 0.0101 0.0057 'International Tables Vol C Tables 4.2.6.8 and 6.1.1.4'

loop_
_geom_angle_atom_site_label_1
_geom_angle_atom_site_label_2
_geom_angle_atom_site_label_3
_geom_angle
_geom_angle_site_symmetry_1
_geom_angle_site_symmetry_2
_geom_angle_site_symmetry_3
_geom_angle_publ_flag
O(4) N(3) O(5) 124.01(3) 1_555 1_555 1_555 yes
O(4) N(3) C(7) 118.25(2) 1_555 1_555 1_555 yes
O(5) N(3) C(7) 117.74(3) 1_555 1_555 1_555 yes
O(6) N(4) O(7) 124.20(3) 1_555 1_555 1_555 yes
O(6) N(4) C(5) 117.998(19) 1_555 1_555 1_555 yes
O(7) N(4) C(5) 117.80(3) 1_555 1_555 1_555 yes
C(8) N(2) C(10) 121.21(3) 1_555 1_555 1_555 yes
C(8) N(2) C(9) 120.88(3) 1_555 1_555 1_555 yes
C(10) N(2) C(9) 117.81(3) 1_555 1_555 1_555 yes
C(8) N(1) H(1B) 124.46(2) 1_555 1_555 1_555 yes
C(8) N(1) H(1A) 117.92(2) 1_555 1_555 1_555 yes
H(1B) N(1) H(1A) 117.31(3) 1_555 1_555 1_555 yes
C(7) C(2) C(1) 124.85(2) 1_555 1_555 1_555 yes
C(7) C(2) C(3) 117.77(2) 1_555 1_555 1_555 yes
C(1) C(2) C(3) 117.26(2) 1_555 1_555 1_555 yes
N(3) C(7) C(2) 120.279(19) 1_555 1_555 1_555 yes
N(3) C(7) C(6) 116.901(19) 1_555 1_555 1_555 yes
C(2) C(7) C(6) 122.82(2) 1_555 1_555 1_555 yes
O(3) C(1) O(2) 126.75(5) 1_555 1_555 1_555 yes
O(3) C(1) C(2) 119.78(3) 1_555 1_555 1_555 yes
O(2) C(1) C(2) 113.30(4) 1_555 1_555 1_555 yes
N(4) C(5) C(6) 118.35(2) 1_555 1_555 1_555 yes
N(4) C(5) C(4) 119.22(2) 1_555 1_555 1_555 yes
C(6) C(5) C(4) 122.43(2) 1_555 1_555 1_555 yes
C(7) C(6) C(5) 117.22(2) 1_555 1_555 1_555 yes
C(7) C(6) H(6) 121.63(2) 1_555 1_555 1_555 yes
C(5) C(6) H(6) 121.15(2) 1_555 1_555 1_555 yes
C(2) C(3) C(4) 120.97(2) 1_555 1_555 1_555 yes
C(2) C(3) H(3) 119.68(2) 1_555 1_555 1_555 yes
C(4) C(3) H(3) 119.34(2) 1_555 1_555 1_555 yes
C(5) C(4) C(3) 118.78(2) 1_555 1_555 1_555 yes
C(5) C(4) H(4) 122.76(2) 1_555 1_555 1_555 yes
C(3) C(4) H(4) 118.46(2) 1_555 1_555 1_555 yes
O(1) C(8) N(2) 118.94(3) 1_555 1_555 1_555 yes
O(1) C(8) N(1) 120.08(3) 1_555 1_555 1_555 yes
N(2) C(8) N(1) 120.98(3) 1_555 1_555 1_555 yes
N(2) C(10) H(10C) 110.96(2) 1_555 1_555 1_555 yes
N(2) C(10) H(10B) 108.14(2) 1_555 1_555 1_555 yes
N(2) C(10) H(10A) 110.55(2) 1_555 1_555 1_555 yes
H(10C) C(10) H(10B) 109.47(2) 1_555 1_555 1_555 yes
H(10C) C(10) H(10A) 109.01(2) 1_555 1_555 1_555 yes
H(10B) C(10) H(10A) 108.69(2) 1_555 1_555 1_555 yes
N(2) C(9) H(9B) 111.29(3) 1_555 1_555 1_555 yes
N(2) C(9) H(9C) 111.10(2) 1_555 1_555 1_555 yes
N(2) C(9) H(9A) 111.59(2) 1_555 1_555 1_555 yes
H(9B) C(9) H(9C) 107.33(2) 1_555 1_555 1_555 yes
H(9B) C(9) H(9A) 101.68(3) 1_555 1_555 1_555 yes
H(9C) C(9) H(9A) 113.41(3) 1_555 1_555 1_555 yes

loop_
_geom_bond_atom_site_label_1
_geom_bond_atom_site_label_2
_geom_bond_distance
_geom_bond_site_symmetry_1
_geom_bond_site_symmetry_2
_geom_bond_publ_flag
O(3) C(1) 1.2393(4) 1_555 1_555 yes
O(2) C(1) 1.2754(7) 1_555 1_555 yes
O(4) N(3) 1.2284(7) 1_555 1_555 yes
O(6) N(4) 1.2245(4) 1_555 1_555 yes
O(7) N(4) 1.2303(7) 1_555 1_555 yes
O(5) N(3) 1.2242(7) 1_555 1_555 yes
O(1) C(8) 1.2904(4) 1_555 1_555 yes
N(3) C(7) 1.4680(3) 1_555 1_555 yes
N(4) C(5) 1.4693(3) 1_555 1_555 yes
N(2) C(8) 1.3299(4) 1_555 1_555 yes
N(2) C(10) 1.4545(4) 1_555 1_555 yes
N(2) C(9) 1.4542(4) 1_555 1_555 yes
N(1) C(8) 1.3360(4) 1_555 1_555 yes
N(1) H(1B) 1.0400(3) 1_555 1_555 yes
N(1) H(1A) 1.0100(2) 1_555 1_555 yes
C(2) C(7) 1.3985(3) 1_555 1_555 yes
C(2) C(1) 1.5135(3) 1_555 1_555 yes
C(2) C(3) 1.3988(3) 1_555 1_555 yes
C(7) C(6) 1.3897(3) 1_555 1_555 yes
C(5) C(6) 1.3850(3) 1_555 1_555 yes
C(5) C(4) 1.3910(3) 1_555 1_555 yes
C(6) H(6) 1.0700(2) 1_555 1_555 yes
C(3) C(4) 1.3921(4) 1_555 1_555 yes
C(3) H(3) 1.0900(3) 1_555 1_555 yes
C(4) H(4) 1.1000(3) 1_555 1_555 yes
C(10) H(10C) 1.0800(3) 1_555 1_555 yes
C(10) H(10B) 1.0800(3) 1_555 1_555 yes
C(10) H(10A) 1.0800(3) 1_555 1_555 yes
C(9) H(9B) 1.0200(3) 1_555 1_555 yes
C(9) H(9C) 1.0200(3) 1_555 1_555 yes
C(9) H(9A) 1.0600(3) 1_555 1_555 yes

loop_
_atom_local_dummy_label
_atom_local_dummy_fract_x
_atom_local_dummy_fract_y
_atom_local_dummy_fract_z
DUM0 0 0 0
DUM1 0.365403 0.10712 0.216447

loop_
_atom_site_anharm_gc_c_label
_atom_site_anharm_gc_c_111
_atom_site_anharm_gc_c_222
_atom_site_anharm_gc_c_333
_atom_site_anharm_gc_c_112
_atom_site_anharm_gc_c_122
_atom_site_anharm_gc_c_113
_atom_site_anharm_gc_c_133
_atom_site_anharm_gc_c_223
_atom_site_anharm_gc_c_233
_atom_site_anharm_gc_c_123
O(2) 0.000006(7) 0.0001(2) -0.000008(4) 0.000034(12) -0.00013(4) 0.000007(3) -0.000003(2) -0.00004(3) -0.000020(8) -0.000010(6)
O(4) -0.000003(6) 0.0000(2) 0.000005(4) -0.000064(11) 0.00029(4) 0.000004(3) 0.000008(2) 0.00013(3) 0.000022(8) 0.000018(6)
O(7) 0.000006(9) -0.0011(3) -0.000016(4) 0.000049(15) -0.00039(5) 0.000007(4) -0.000005(3) 0.00008(4) -0.000042(10) -0.000019(8)
O(5) 0.000043(10) -0.0075(4) -0.000013(4) -0.00039(2) 0.00198(7) -0.000007(4) -0.000012(3) 0.00003(5) 0.000049(10) -0.000013(11)
